data_2234333
loop_
_publ_author_name
'Cheng, Yuanzheng'
'Yan, Fang'
'Shi, Weiwei'
'Zhang, Liping'

_publ_section_title
;
 Di-\m-benzoato-\k^3^<i>O</i>,<i>O</i>':<i>O</i>;\k^3^<i>O</i>:<i>O</i>,<i>O</i>'-bis[aqua(nitrato-\k<i>O</i>)(1,10-phenanthroline-\k^2^<i>N</i>,<i>N</i>')lead(II)]
;
_journal_coeditor_code LR2055
_journal_issue 4
_journal_name_full 'Acta Crystallographica Section E'
_journal_page_first m528
_journal_page_last m529
_journal_paper_doi 10.1107/S1600536812012974
_journal_volume 68
_journal_year 2012
_chemical_formula_iupac '[Pb2 (C7 H5 O2)2 (N O3)2 (C12 H8 N2)2 (H2 O)2]'
_chemical_formula_moiety 'C38 H30 N6 O12 Pb2'
_chemical_formula_sum 'C38 H30 N6 O12 Pb2'
_chemical_formula_weight 1177.08
_chemical_name_systematic
;
Di-\m-benzoato-\k^3^<i>O</i>,<i>O</i>':<i>O</i>;
\k^3^<i>O</i>:<i>O</i>,<i>O</i>'-bis[aqua(nitrato-\k<i>O</i>)(1,10-
phenanthroline-\k^2^<i>N</i>,<i>N</i>')lead(II)]
;
_space_group_IT_number 14
_symmetry_cell_setting monoclinic
_symmetry_space_group_name_Hall '-P 2ybc'
_symmetry_space_group_name_H-M 'P 1 21/c 1'
_atom_sites_solution_hydrogens geom
_atom_sites_solution_primary direct
_atom_sites_solution_secondary difmap
_audit_creation_method SHELXL-97
_cell_angle_alpha 90.00
_cell_angle_beta 124.483(6)
_cell_angle_gamma 90.00
_cell_formula_units_Z 2
_cell_length_a 11.7112(13)
_cell_length_b 13.5403(15)
_cell_length_c 14.1328(11)
_cell_measurement_reflns_used 6315
_cell_measurement_temperature 296(2)
_cell_measurement_theta_max 27.73
_cell_measurement_theta_min 2.36
_cell_volume 1847.3(3)
_computing_cell_refinement 'SAINT (Bruker, 2003)'
_computing_data_collection 'APEX2 (Bruker, 2003)'
_computing_data_reduction 'SAINT (Bruker, 2003)'
_computing_molecular_graphics 'SHELXTL (Sheldrick, 2008)'
_computing_publication_material 'publCIF (Westrip, 2010)'
_computing_structure_refinement 'SHELXL97 (Sheldrick, 2008)'
_computing_structure_solution 'SHELXS97 (Sheldrick, 2008)'
_diffrn_ambient_temperature 296(2)
_diffrn_measured_fraction_theta_full 0.984
_diffrn_measured_fraction_theta_max 0.984
_diffrn_measurement_device_type 'Bruker APEXII CCD area-detector'
_diffrn_measurement_method 'phi and omega scans'
_diffrn_radiation_monochromator graphite
_diffrn_radiation_source 'fine-focus sealed tube'
_diffrn_radiation_type MoK\a
_diffrn_radiation_wavelength 0.71073
_diffrn_reflns_av_R_equivalents 0.0384
_diffrn_reflns_av_sigmaI/netI 0.0339
_diffrn_reflns_limit_h_max 13
_diffrn_reflns_limit_h_min -13
_diffrn_reflns_limit_k_max 16
_diffrn_reflns_limit_k_min -15
_diffrn_reflns_limit_l_max 16
_diffrn_reflns_limit_l_min -16
_diffrn_reflns_number 9109
_diffrn_reflns_theta_full 25.01
_diffrn_reflns_theta_max 25.01
_diffrn_reflns_theta_min 2.11
_exptl_absorpt_coefficient_mu 9.177
_exptl_absorpt_correction_T_max 0.230
_exptl_absorpt_correction_T_min 0.150
_exptl_absorpt_correction_type multi-scan
_exptl_absorpt_process_details '(SADABS; Sheldrick, 1996)'
_exptl_crystal_colour light-yellow
_exptl_crystal_density_diffrn 2.116
_exptl_crystal_density_meas 2.1162(3)
_exptl_crystal_density_method 'not measured'
_exptl_crystal_description Block
_exptl_crystal_F_000 1120
_exptl_crystal_size_max 0.22
_exptl_crystal_size_mid 0.18
_exptl_crystal_size_min 0.16
_refine_diff_density_max 1.026
_refine_diff_density_min -0.826
_refine_ls_extinction_method none
_refine_ls_goodness_of_fit_ref 1.041
_refine_ls_hydrogen_treatment constr
_refine_ls_matrix_type full
_refine_ls_number_parameters 262
_refine_ls_number_reflns 3209
_refine_ls_number_restraints 6
_refine_ls_restrained_S_all 1.040
_refine_ls_R_factor_all 0.0277
_refine_ls_R_factor_gt 0.0218
_refine_ls_shift/su_max 0.003
_refine_ls_shift/su_mean 0.000
_refine_ls_structure_factor_coef Fsqd
_refine_ls_weighting_details 'calc w=1/[\s^2^(Fo^2^)+(0.0209P)^2^+0.9758P] where P=(Fo^2^+2Fc^2^)/3'
_refine_ls_weighting_scheme calc
_refine_ls_wR_factor_gt 0.0488
_refine_ls_wR_factor_ref 0.0511
_reflns_number_gt 2788
_reflns_number_total 3209
_reflns_threshold_expression I>2sigma(I)
_cod_data_source_file lr2055.cif
_cod_data_source_block I
_cod_original_sg_symbol_H-M 'P 21/c'
_cod_database_code 2234333
_cod_database_fobs_code 2234333

loop_
_symmetry_equiv_pos_as_xyz
'x, y, z'
'-x, y+1/2, -z+1/2'
'-x, -y, -z'
'x, -y-1/2, z-1/2'

loop_
_atom_site_type_symbol
_atom_site_label
_atom_site_fract_x
_atom_site_fract_y
_atom_site_fract_z
_atom_site_U_iso_or_equiv
_atom_site_adp_type
_atom_site_calc_flag
_atom_site_refinement_flags
_atom_site_occupancy
_atom_site_symmetry_multiplicity
Pb Pb1 0.322274(15) 0.530376(10) 0.507038(13) 0.03399(7) Uani d U 1 1
O O1 0.2190(3) 0.5567(2) 0.3057(3) 0.0426(7) Uani d . 1 1
O O2 0.3808(3) 0.4428(2) 0.3797(3) 0.0431(7) Uani d . 1 1
O O3 0.3786(4) 0.7099(2) 0.4726(3) 0.0574(9) Uani d . 1 1
O O4 0.4076(4) 0.7422(3) 0.6335(3) 0.0750(11) Uani d . 1 1
O O5 0.5305(5) 0.8164(3) 0.5870(4) 0.1065(16) Uani d . 1 1
N N1 0.1221(3) 0.4070(2) 0.4019(3) 0.0336(7) Uani d . 1 1
N N2 0.0825(3) 0.6004(2) 0.4347(3) 0.0302(7) Uani d . 1 1
N N3 0.4402(4) 0.7581(3) 0.5646(4) 0.0557(10) Uani d . 1 1
C C1 -0.0097(4) 0.4381(3) 0.3570(3) 0.0319(9) Uani d . 1 1
C C2 0.1409(5) 0.3132(3) 0.3863(4) 0.0439(11) Uani d . 1 1
H H2 0.2308 0.2909 0.4181 0.053 Uiso calc R 1 1
C C3 0.0314(5) 0.2464(3) 0.3242(4) 0.0467(11) Uani d . 1 1
H H3 0.0485 0.1816 0.3137 0.056 Uiso calc R 1 1
C C4 -0.0996(5) 0.2771(3) 0.2796(4) 0.0465(11) Uani d . 1 1
H H4A -0.1732 0.2334 0.2384 0.056 Uiso calc R 1 1
C C5 -0.1242(4) 0.3755(3) 0.2956(4) 0.0389(10) Uani d . 1 1
C C6 -0.2605(4) 0.4123(4) 0.2514(4) 0.0468(11) Uani d . 1 1
H H6 -0.3361 0.3700 0.2113 0.056 Uiso calc R 1 1
C C7 -0.2807(4) 0.5071(3) 0.2672(4) 0.0446(11) Uani d . 1 1
H H7 -0.3700 0.5296 0.2372 0.054 Uiso calc R 1 1
C C8 -0.1654(4) 0.5744(3) 0.3301(3) 0.0345(9) Uani d . 1 1
C C9 -0.1820(4) 0.6735(3) 0.3479(4) 0.0400(10) Uani d . 1 1
H H9 -0.2698 0.6988 0.3185 0.048 Uiso calc R 1 1
C C10 -0.0679(5) 0.7327(3) 0.4088(4) 0.0434(10) Uani d . 1 1
H H10 -0.0771 0.7985 0.4221 0.052 Uiso calc R 1 1
C C11 0.0622(4) 0.6932(3) 0.4507(4) 0.0385(10) Uani d . 1 1
H H11 0.1389 0.7343 0.4923 0.046 Uiso calc R 1 1
C C12 -0.0301(4) 0.5400(3) 0.3746(3) 0.0295(8) Uani d . 1 1
C C13 0.2744(5) 0.4860(3) 0.1831(4) 0.0407(10) Uani d . 1 1
C C14 0.3537(5) 0.4185(4) 0.1693(4) 0.0511(11) Uani d . 1 1
H H14 0.4155 0.3773 0.2297 0.061 Uiso calc R 1 1
C C15 0.3405(6) 0.4129(4) 0.0664(5) 0.0624(13) Uani d . 1 1
H H15 0.3952 0.3690 0.0579 0.075 Uiso calc R 1 1
C C16 0.2473(9) 0.4715(4) -0.0234(6) 0.080(2) Uani d . 1 1
H H16 0.2387 0.4668 -0.0928 0.096 Uiso calc R 1 1
C C17 0.1666(8) 0.5369(4) -0.0129(5) 0.087(2) Uani d . 1 1
H H17 0.1037 0.5770 -0.0742 0.105 Uiso calc R 1 1
C C18 0.1803(7) 0.5426(4) 0.0915(5) 0.0721(17) Uani d . 1 1
H H18 0.1241 0.5859 0.0990 0.087 Uiso calc R 1 1
C C19 0.2933(4) 0.4950(3) 0.2965(4) 0.0333(9) Uani d . 1 1
O O6 0.4669(4) 0.3437(3) 0.6293(3) 0.0666(10) Uani d . 1 1
H H6A 0.5130 0.3253 0.6990 0.100 Uiso d R 1 1
H H6B 0.4841 0.3147 0.5853 0.100 Uiso d R 1 1

loop_
_atom_site_aniso_label
_atom_site_aniso_U_11
_atom_site_aniso_U_22
_atom_site_aniso_U_33
_atom_site_aniso_U_12
_atom_site_aniso_U_13
_atom_site_aniso_U_23
Pb1 0.03010(10) 0.04089(10) 0.03137(11) 0.00026(7) 0.01764(8) 0.00064(7)
O1 0.0506(19) 0.0452(16) 0.0353(18) 0.0131(14) 0.0263(17) 0.0059(13)
O2 0.0395(17) 0.0530(17) 0.0372(18) 0.0071(14) 0.0219(16) 0.0072(14)
O3 0.058(2) 0.0539(19) 0.041(2) -0.0079(17) 0.0163(18) -0.0010(17)
O4 0.073(3) 0.092(3) 0.059(3) 0.008(2) 0.037(2) 0.001(2)
O5 0.103(3) 0.098(3) 0.090(4) -0.064(3) 0.038(3) -0.019(3)
N1 0.0371(18) 0.0358(17) 0.0332(19) 0.0023(15) 0.0231(17) 0.0000(15)
N2 0.0287(17) 0.0347(17) 0.0257(17) 0.0013(14) 0.0144(15) 0.0003(14)
N3 0.056(3) 0.051(2) 0.047(3) -0.006(2) 0.022(2) 0.004(2)
C1 0.037(2) 0.036(2) 0.026(2) -0.0030(17) 0.020(2) 0.0001(16)
C2 0.051(3) 0.037(2) 0.049(3) 0.003(2) 0.032(3) -0.003(2)
C3 0.061(3) 0.033(2) 0.042(3) -0.002(2) 0.027(3) -0.0102(19)
C4 0.056(3) 0.042(2) 0.038(3) -0.012(2) 0.025(3) -0.008(2)
C5 0.041(2) 0.043(2) 0.030(2) -0.0064(19) 0.019(2) -0.0011(18)
C6 0.035(2) 0.059(3) 0.038(3) -0.013(2) 0.015(2) 0.000(2)
C7 0.029(2) 0.058(3) 0.046(3) -0.001(2) 0.020(2) 0.006(2)
C8 0.031(2) 0.046(2) 0.030(2) -0.0001(18) 0.019(2) 0.0050(19)
C9 0.036(2) 0.048(2) 0.041(3) 0.011(2) 0.025(2) 0.007(2)
C10 0.052(3) 0.038(2) 0.044(3) 0.007(2) 0.029(2) 0.001(2)
C11 0.043(2) 0.036(2) 0.042(3) -0.0034(18) 0.027(2) -0.0052(18)
C12 0.030(2) 0.0354(19) 0.026(2) -0.0014(16) 0.0170(19) 0.0008(16)
C13 0.045(3) 0.042(2) 0.038(3) -0.003(2) 0.026(2) -0.0020(19)
C14 0.046(3) 0.057(3) 0.048(3) 0.000(2) 0.025(3) -0.008(2)
C15 0.065(3) 0.075(3) 0.057(3) 0.000(3) 0.041(3) -0.014(3)
C16 0.125(6) 0.081(4) 0.051(4) -0.016(4) 0.060(4) -0.013(3)
C17 0.139(7) 0.075(4) 0.045(4) 0.038(4) 0.051(5) 0.013(3)
C18 0.101(5) 0.069(3) 0.047(3) 0.042(3) 0.043(4) 0.016(3)
C19 0.032(2) 0.0352(19) 0.033(2) -0.0062(18) 0.018(2) -0.0020(18)
O6 0.059(2) 0.069(2) 0.071(3) 0.0027(18) 0.036(2) 0.0086(19)

loop_
_atom_type_symbol
_atom_type_description
_atom_type_scat_dispersion_real
_atom_type_scat_dispersion_imag
_atom_type_scat_source
C C 0.0033 0.0016 'International Tables Vol C Tables 4.2.6.8 and 6.1.1.4'
H H 0.0000 0.0000 'International Tables Vol C Tables 4.2.6.8 and 6.1.1.4'
N N 0.0061 0.0033 'International Tables Vol C Tables 4.2.6.8 and 6.1.1.4'
O O 0.0106 0.0060 'International Tables Vol C Tables 4.2.6.8 and 6.1.1.4'
Pb Pb -3.3944 10.1111 'International Tables Vol C Tables 4.2.6.8 and 6.1.1.4'

loop_
_geom_angle_atom_site_label_1
_geom_angle_atom_site_label_2
_geom_angle_atom_site_label_3
_geom_angle
O1 Pb1 O2 52.46(9)
O1 Pb1 N1 74.22(10)
O2 Pb1 N1 79.07(9)
O1 Pb1 N2 76.72(10)
O2 Pb1 N2 124.16(10)
N1 Pb1 N2 64.77(9)
O1 Pb1 O3 69.88(10)
O2 Pb1 O3 95.94(10)
N1 Pb1 O3 137.55(10)
N2 Pb1 O3 85.27(10)
O1 Pb1 C19 26.28(10)
O2 Pb1 C19 26.20(10)
N1 Pb1 C19 75.79(10)
N2 Pb1 C19 100.98(11)
O3 Pb1 C19 81.72(11)
C19 O1 Pb1 96.3(2)
C19 O2 Pb1 89.7(2)
N3 O3 Pb1 110.3(3)
C2 N1 C1 118.0(4)
C2 N1 Pb1 122.5(3)
C1 N1 Pb1 119.5(2)
C11 N2 C12 118.1(3)
C11 N2 Pb1 123.1(3)
C12 N2 Pb1 118.8(2)
O5 N3 O4 121.1(5)
O5 N3 O3 121.1(5)
O4 N3 O3 117.9(4)
N1 C1 C5 122.5(4)
N1 C1 C12 118.0(3)
C5 C1 C12 119.5(4)
N1 C2 C3 122.8(4)
N1 C2 H2 118.6
C3 C2 H2 118.6
C4 C3 C2 119.3(4)
C4 C3 H3 120.4
C2 C3 H3 120.4
C3 C4 C5 119.8(4)
C3 C4 H4A 120.1
C5 C4 H4A 120.1
C1 C5 C4 117.5(4)
C1 C5 C6 120.0(4)
C4 C5 C6 122.5(4)
C7 C6 C5 121.0(4)
C7 C6 H6 119.5
C5 C6 H6 119.5
C6 C7 C8 120.9(4)
C6 C7 H7 119.5
C8 C7 H7 119.5
C9 C8 C12 118.1(4)
C9 C8 C7 122.7(4)
C12 C8 C7 119.2(4)
C10 C9 C8 119.4(4)
C10 C9 H9 120.3
C8 C9 H9 120.3
C9 C10 C11 119.1(4)
C9 C10 H10 120.4
C11 C10 H10 120.4
N2 C11 C10 123.5(4)
N2 C11 H11 118.2
C10 C11 H11 118.2
N2 C12 C8 121.7(3)
N2 C12 C1 118.9(3)
C8 C12 C1 119.4(3)
C18 C13 C14 118.8(4)
C18 C13 C19 121.4(4)
C14 C13 C19 119.9(4)
C15 C14 C13 120.0(5)
C15 C14 H14 120.0
C13 C14 H14 120.0
C16 C15 C14 120.2(5)
C16 C15 H15 119.9
C14 C15 H15 119.9
C15 C16 C17 121.0(5)
C15 C16 H16 119.5
C17 C16 H16 119.5
C16 C17 C18 118.7(6)
C16 C17 H17 120.6
C18 C17 H17 120.6
C13 C18 C17 121.3(5)
C13 C18 H18 119.3
C17 C18 H18 119.3
O2 C19 O1 121.4(4)
O2 C19 C13 120.4(4)
O1 C19 C13 118.2(4)
O2 C19 Pb1 64.1(2)
O1 C19 Pb1 57.4(2)
C13 C19 Pb1 174.8(3)
H6A O6 H6B 117.0

loop_
_geom_bond_atom_site_label_1
_geom_bond_atom_site_label_2
_geom_bond_site_symmetry_2
_geom_bond_distance
_geom_bond_publ_flag
Pb1 O1 . 2.406(3) y
Pb1 O2 . 2.552(3) y
Pb1 N1 . 2.560(3) y
Pb1 N2 . 2.565(3) y
Pb1 O3 . 2.635(3) y
Pb1 O6 . 2.989(3) y
Pb1 O2 3_666 2.913(3) y
Pb1 C19 . 2.837(4) ?
O1 C19 . 1.264(5) ?
O2 C19 . 1.253(5) ?
O3 N3 . 1.255(5) ?
O4 N3 . 1.249(5) ?
O5 N3 . 1.210(5) ?
N1 C2 . 1.328(5) ?
N1 C1 . 1.361(5) ?
N2 C11 . 1.322(5) ?
N2 C12 . 1.364(5) ?
C1 C5 . 1.398(6) ?
C1 C12 . 1.446(5) ?
C2 C3 . 1.400(6) ?
C2 H2 . 0.9300 ?
C3 C4 . 1.352(6) ?
C3 H3 . 0.9300 ?
C4 C5 . 1.407(6) ?
C4 H4A . 0.9300 ?
C5 C6 . 1.435(6) ?
C6 C7 . 1.347(6) ?
C6 H6 . 0.9300 ?
C7 C8 . 1.443(6) ?
C7 H7 . 0.9300 ?
C8 C9 . 1.398(6) ?
C8 C12 . 1.413(5) ?
C9 C10 . 1.366(6) ?
C9 H9 . 0.9300 ?
C10 C11 . 1.391(6) ?
C10 H10 . 0.9300 ?
C11 H11 . 0.9300 ?
C13 C18 . 1.364(7) ?
C13 C14 . 1.393(6) ?
C13 C19 . 1.495(6) ?
C14 C15 . 1.375(7) ?
C14 H14 . 0.9300 ?
C15 C16 . 1.366(9) ?
C15 H15 . 0.9300 ?
C16 C17 . 1.363(9) ?
C16 H16 . 0.9300 ?
C17 C18 . 1.393(7) ?
C17 H17 . 0.9300 ?
C18 H18 . 0.9300 ?
O6 H6A . 0.8500 ?
O6 H6B . 0.8501 ?

loop_
_geom_hbond_atom_site_label_D
_geom_hbond_atom_site_label_H
_geom_hbond_atom_site_label_A
_geom_hbond_site_symmetry_A
_geom_hbond_distance_DH
_geom_hbond_distance_HA
_geom_hbond_distance_DA
_geom_hbond_angle_DHA
_geom_hbond_publ_flag
O6 H6A O4 2_646 0.8500 2.2900 3.116(5) 164.00 yes
O6 H6B O3 3_666 0.8500 2.2000 2.971(7) 150.00 yes

loop_
_geom_torsion_atom_site_label_1
_geom_torsion_atom_site_label_2
_geom_torsion_atom_site_label_3
_geom_torsion_atom_site_label_4
_geom_torsion
O2 Pb1 O1 C19 -1.6(2)
N1 Pb1 O1 C19 -89.8(2)
N2 Pb1 O1 C19 -156.9(3)
O3 Pb1 O1 C19 113.3(3)
O1 Pb1 O2 C19 1.6(2)
N1 Pb1 O2 C19 80.0(2)
N2 Pb1 O2 C19 31.0(3)
O3 Pb1 O2 C19 -57.4(2)
O1 Pb1 O3 N3 174.1(3)
O2 Pb1 O3 N3 -139.6(3)
N1 Pb1 O3 N3 140.1(3)
N2 Pb1 O3 N3 96.5(3)
C19 Pb1 O3 N3 -161.6(3)
O1 Pb1 N1 C2 97.8(3)
O2 Pb1 N1 C2 44.0(3)
N2 Pb1 N1 C2 -179.7(3)
O3 Pb1 N1 C2 130.9(3)
C19 Pb1 N1 C2 70.7(3)
O1 Pb1 N1 C1 -80.3(3)
O2 Pb1 N1 C1 -134.1(3)
N2 Pb1 N1 C1 2.2(3)
O3 Pb1 N1 C1 -47.3(3)
C19 Pb1 N1 C1 -107.5(3)
O1 Pb1 N2 C11 -101.9(3)
O2 Pb1 N2 C11 -125.5(3)
N1 Pb1 N2 C11 179.5(3)
O3 Pb1 N2 C11 -31.5(3)
C19 Pb1 N2 C11 -112.1(3)
O1 Pb1 N2 C12 76.5(3)
O2 Pb1 N2 C12 53.0(3)
N1 Pb1 N2 C12 -2.1(2)
O3 Pb1 N2 C12 147.0(3)
C19 Pb1 N2 C12 66.4(3)
Pb1 O3 N3 O5 143.7(4)
Pb1 O3 N3 O4 -34.4(5)
C2 N1 C1 C5 -0.2(6)
Pb1 N1 C1 C5 178.0(3)
C2 N1 C1 C12 179.6(4)
Pb1 N1 C1 C12 -2.2(5)
C1 N1 C2 C3 1.3(6)
Pb1 N1 C2 C3 -176.8(3)
N1 C2 C3 C4 -1.4(7)
C2 C3 C4 C5 0.3(7)
N1 C1 C5 C4 -0.8(6)
C12 C1 C5 C4 179.4(4)
N1 C1 C5 C6 179.3(4)
C12 C1 C5 C6 -0.5(6)
C3 C4 C5 C1 0.7(6)
C3 C4 C5 C6 -179.4(4)
C1 C5 C6 C7 0.6(7)
C4 C5 C6 C7 -179.3(4)
C5 C6 C7 C8 -0.6(7)
C6 C7 C8 C9 179.7(4)
C6 C7 C8 C12 0.5(6)
C12 C8 C9 C10 -1.1(6)
C7 C8 C9 C10 179.6(4)
C8 C9 C10 C11 0.7(6)
C12 N2 C11 C10 -0.5(6)
Pb1 N2 C11 C10 177.9(3)
C9 C10 C11 N2 0.2(7)
C11 N2 C12 C8 0.0(6)
Pb1 N2 C12 C8 -178.5(3)
C11 N2 C12 C1 -179.6(3)
Pb1 N2 C12 C1 1.9(4)
C9 C8 C12 N2 0.8(6)
C7 C8 C12 N2 -180.0(4)
C9 C8 C12 C1 -179.6(4)
C7 C8 C12 C1 -0.4(6)
N1 C1 C12 N2 0.2(5)
C5 C1 C12 N2 -180.0(4)
N1 C1 C12 C8 -179.4(4)
C5 C1 C12 C8 0.4(6)
C18 C13 C14 C15 2.8(8)
C19 C13 C14 C15 -177.4(4)
C13 C14 C15 C16 -1.7(8)
C14 C15 C16 C17 0.5(10)
C15 C16 C17 C18 -0.4(11)
C14 C13 C18 C17 -2.7(9)
C19 C13 C18 C17 177.5(5)
C16 C17 C18 C13 1.5(11)
Pb1 O2 C19 O1 -2.8(4)
Pb1 O2 C19 C13 177.0(3)
Pb1 O1 C19 O2 3.0(4)
Pb1 O1 C19 C13 -176.8(3)
C18 C13 C19 O2 -179.6(5)
C14 C13 C19 O2 0.6(6)
C18 C13 C19 O1 0.2(7)
C14 C13 C19 O1 -179.6(4)
C18 C13 C19 Pb1 -31(3)
C14 C13 C19 Pb1 149(3)
O1 Pb1 C19 O2 -177.2(4)
N1 Pb1 C19 O2 -94.1(2)
N2 Pb1 C19 O2 -154.3(2)
O3 Pb1 C19 O2 122.2(2)
O2 Pb1 C19 O1 177.2(4)
N1 Pb1 C19 O1 83.1(2)
N2 Pb1 C19 O1 22.9(3)
O3 Pb1 C19 O1 -60.6(2)
O1 Pb1 C19 C13 33(3)
O2 Pb1 C19 C13 -150(3)
N1 Pb1 C19 C13 116(3)
N2 Pb1 C19 C13 56(3)
O3 Pb1 C19 C13 -28(3)
